data_2230411
loop_
_publ_author_name
'Kia, Yalda'
'Osman, Hasnah'
'Murugaiyah, Vikneswaran'
'Hemamalini, Madhukar'
'Fun, Hoong-Kun'

_publ_section_title
;
 (3<i>E</i>,5<i>E</i>)-3,5-Dibenzylidene-1-[3-(piperidin-1-yl)propanoyl]piperidin-4-one
;
_journal_coeditor_code LH5234
_journal_issue 6
_journal_name_full 'Acta Crystallographica Section E'
_journal_page_first o1299
_journal_page_last o1300
_journal_paper_doi 10.1107/S1600536811015984
_journal_volume 67
_journal_year 2011
_chemical_formula_iupac 'C27 H30 N2 O2'
_chemical_formula_moiety 'C27 H30 N2 O2'
_chemical_formula_sum 'C27 H30 N2 O2'
_chemical_formula_weight 414.53
_chemical_name_systematic
;
(3<i>E</i>,5<i>E</i>)-3,5-Dibenzylidene-1-[3-(piperidin-1-
yl)propanoyl]piperidin-4-one
;
_space_group_IT_number 2
_symmetry_cell_setting triclinic
_symmetry_space_group_name_Hall '-P 1'
_symmetry_space_group_name_H-M 'P -1'
_atom_sites_solution_hydrogens geom
_atom_sites_solution_primary direct
_atom_sites_solution_secondary difmap
_audit_creation_method SHELXL-97
_cell_angle_alpha 93.0650(10)
_cell_angle_beta 96.5940(10)
_cell_angle_gamma 90.1150(10)
_cell_formula_units_Z 4
_cell_length_a 9.7757(6)
_cell_length_b 10.9562(6)
_cell_length_c 20.9400(15)
_cell_measurement_reflns_used 8978
_cell_measurement_temperature 100.00(10)
_cell_measurement_theta_max 31.09
_cell_measurement_theta_min 3.41
_cell_volume 2224.7(2)
_computing_cell_refinement 'SAINT (Bruker, 2009)'
_computing_data_collection 'APEX2 (Bruker, 2009)'
_computing_data_reduction 'SAINT (Bruker, 2009)'
_computing_molecular_graphics 'SHELXTL (Sheldrick, 2008)'
_computing_publication_material 'SHELXTL (Sheldrick, 2008) and PLATON (Spek, 2009)'
_computing_structure_refinement 'SHELXTL (Sheldrick, 2008)'
_computing_structure_solution 'SHELXTL (Sheldrick, 2008)'
_diffrn_ambient_temperature 100.00(10)
_diffrn_measured_fraction_theta_full 0.990
_diffrn_measured_fraction_theta_max 0.990
_diffrn_measurement_device_type
;
Bruker APEXII DUO CCD area-detector
;
_diffrn_measurement_method '\f and \w'
_diffrn_radiation_monochromator graphite
_diffrn_radiation_source 'fine-focus sealed tube'
_diffrn_radiation_type MoK\a
_diffrn_radiation_wavelength 0.71073
_diffrn_reflns_av_R_equivalents 0.0000
_diffrn_reflns_av_sigmaI/netI 0.0507
_diffrn_reflns_limit_h_max 13
_diffrn_reflns_limit_h_min -13
_diffrn_reflns_limit_k_max 14
_diffrn_reflns_limit_k_min -14
_diffrn_reflns_limit_l_max 28
_diffrn_reflns_limit_l_min -28
_diffrn_reflns_number 11714
_diffrn_reflns_theta_full 29.00
_diffrn_reflns_theta_max 29.00
_diffrn_reflns_theta_min 2.10
_diffrn_standards_number 0
_exptl_absorpt_coefficient_mu 0.078
_exptl_absorpt_correction_T_max 0.9943
_exptl_absorpt_correction_T_min 0.9530
_exptl_absorpt_correction_type multi-scan
_exptl_absorpt_process_details '(SADABS; Bruker, 2009)'
_exptl_crystal_colour YELLOW
_exptl_crystal_density_diffrn 1.238
_exptl_crystal_density_method 'not measured'
_exptl_crystal_description PLATE
_exptl_crystal_F_000 888
_exptl_crystal_size_max 0.62
_exptl_crystal_size_mid 0.15
_exptl_crystal_size_min 0.07
_refine_diff_density_max 0.347
_refine_diff_density_min -0.228
_refine_ls_extinction_method none
_refine_ls_goodness_of_fit_ref 1.038
_refine_ls_hydrogen_treatment constr
_refine_ls_matrix_type full
_refine_ls_number_parameters 561
_refine_ls_number_reflns 11714
_refine_ls_number_restraints 0
_refine_ls_restrained_S_all 1.038
_refine_ls_R_factor_all 0.0703
_refine_ls_R_factor_gt 0.0464
_refine_ls_shift/su_max 0.001
_refine_ls_shift/su_mean 0.000
_refine_ls_structure_factor_coef Fsqd
_refine_ls_weighting_details 'calc w=1/[\s^2^(Fo^2^)+(0.0538P)^2^+0.3476P] where P=(Fo^2^+2Fc^2^)/3'
_refine_ls_weighting_scheme calc
_refine_ls_wR_factor_gt 0.1094
_refine_ls_wR_factor_ref 0.1224
_reflns_number_gt 8608
_reflns_number_total 11714
_reflns_threshold_expression I>2\s(I)
_cod_data_source_file lh5234.cif
_cod_data_source_block I
_cod_database_code 2230411
_cod_database_fobs_code 2230411

loop_
_symmetry_equiv_pos_as_xyz
'x, y, z'
'-x, -y, -z'

loop_
_atom_site_type_symbol
_atom_site_label
_atom_site_fract_x
_atom_site_fract_y
_atom_site_fract_z
_atom_site_U_iso_or_equiv
_atom_site_adp_type
_atom_site_calc_flag
_atom_site_refinement_flags
_atom_site_occupancy
_atom_site_symmetry_multiplicity
_atom_site_disorder_assembly
_atom_site_disorder_group
O O1A 0.52837(11) 0.52933(11) 0.81181(5) 0.0256(2) Uani d . 1 1 . .
O O2A -0.00087(11) 0.44336(11) 0.85115(5) 0.0279(3) Uani d . 1 1 . .
N N1A 0.20082(12) 0.34156(12) 0.85739(6) 0.0182(2) Uani d . 1 1 . .
N N2A -0.15237(13) 0.28130(12) 0.67290(6) 0.0192(3) Uani d . 1 1 . .
C C1A 0.43904(15) 0.46644(14) 0.83063(7) 0.0190(3) Uani d . 1 1 . .
C C2A 0.37632(15) 0.50083(14) 0.89125(7) 0.0185(3) Uani d . 1 1 . .
C C3A 0.26373(15) 0.42108(14) 0.91089(7) 0.0205(3) Uani d . 1 1 . .
H H3AA 0.3019 0.3713 0.9454 0.025 Uiso calc R 1 1 . .
H H3AB 0.1934 0.4726 0.9271 0.025 Uiso calc R 1 1 . .
C C4A 0.30179(15) 0.26758(14) 0.82639(7) 0.0188(3) Uani d . 1 1 . .
H H4AA 0.2554 0.2070 0.7959 0.023 Uiso calc R 1 1 . .
H H4AB 0.3612 0.2256 0.8584 0.023 Uiso calc R 1 1 . .
C C5A 0.38504(14) 0.35374(14) 0.79221(7) 0.0186(3) Uani d . 1 1 . .
C C6A 0.07262(15) 0.36533(14) 0.82849(7) 0.0195(3) Uani d . 1 1 . .
C C7A 0.02468(15) 0.28936(14) 0.76711(7) 0.0195(3) Uani d . 1 1 . .
H H7AA 0.0831 0.3074 0.7343 0.023 Uiso calc R 1 1 . .
H H7AB 0.0346 0.2034 0.7754 0.023 Uiso calc R 1 1 . .
C C8A -0.12417(15) 0.31395(15) 0.74207(7) 0.0205(3) Uani d . 1 1 . .
H H8AA -0.1845 0.2669 0.7653 0.025 Uiso calc R 1 1 . .
H H8AB -0.1436 0.3999 0.7499 0.025 Uiso calc R 1 1 . .
C C9A -0.28999(17) 0.32203(17) 0.64931(8) 0.0290(4) Uani d . 1 1 . .
H H9AA -0.2978 0.4088 0.6600 0.035 Uiso calc R 1 1 . .
H H9AB -0.3576 0.2793 0.6705 0.035 Uiso calc R 1 1 . .
C C10A -0.3201(2) 0.29829(18) 0.57705(8) 0.0348(4) Uani d . 1 1 . .
H H10A -0.2564 0.3452 0.5556 0.042 Uiso calc R 1 1 . .
H H10B -0.4127 0.3246 0.5629 0.042 Uiso calc R 1 1 . .
C C11A -0.30604(19) 0.16306(18) 0.55875(9) 0.0341(4) Uani d . 1 1 . .
H H11A -0.3777 0.1169 0.5754 0.041 Uiso calc R 1 1 . .
H H11B -0.3165 0.1502 0.5123 0.041 Uiso calc R 1 1 . .
C C12A -0.16569(18) 0.11893(16) 0.58650(8) 0.0281(4) Uani d . 1 1 . .
H H12A -0.0948 0.1569 0.5652 0.034 Uiso calc R 1 1 . .
H H12B -0.1604 0.0312 0.5785 0.034 Uiso calc R 1 1 . .
C C13A -0.14007(17) 0.14993(14) 0.65860(7) 0.0235(3) Uani d . 1 1 . .
H H13A -0.2062 0.1063 0.6803 0.028 Uiso calc R 1 1 . .
H H13B -0.0486 0.1236 0.6748 0.028 Uiso calc R 1 1 . .
C C14A 0.39920(16) 0.34674(14) 0.72900(7) 0.0208(3) Uani d . 1 1 . .
H H14A 0.4486 0.4100 0.7143 0.025 Uiso calc R 1 1 . .
C C15A 0.34632(15) 0.25153(15) 0.68040(7) 0.0204(3) Uani d . 1 1 . .
C C16A 0.28336(16) 0.28818(15) 0.62121(7) 0.0229(3) Uani d . 1 1 . .
H H16A 0.2780 0.3710 0.6136 0.028 Uiso calc R 1 1 . .
C C17A 0.22888(18) 0.20310(17) 0.57379(8) 0.0276(4) Uani d . 1 1 . .
H H17A 0.1840 0.2287 0.5353 0.033 Uiso calc R 1 1 . .
C C18A 0.24164(19) 0.07926(17) 0.58404(8) 0.0305(4) Uani d . 1 1 . .
H H18A 0.2056 0.0219 0.5522 0.037 Uiso calc R 1 1 . .
C C19A 0.30775(18) 0.04082(16) 0.64148(8) 0.0299(4) Uani d . 1 1 . .
H H19A 0.3181 -0.0422 0.6476 0.036 Uiso calc R 1 1 . .
C C20A 0.35868(17) 0.12620(15) 0.68999(8) 0.0248(3) Uani d . 1 1 . .
H H20A 0.4010 0.1001 0.7289 0.030 Uiso calc R 1 1 . .
C C21A 0.42705(15) 0.60311(14) 0.92446(7) 0.0197(3) Uani d . 1 1 . .
H H21A 0.4946 0.6431 0.9055 0.024 Uiso calc R 1 1 . .
C C22A 0.39430(15) 0.66211(14) 0.98519(7) 0.0193(3) Uani d . 1 1 . .
C C23A 0.44431(16) 0.78206(14) 1.00010(8) 0.0234(3) Uani d . 1 1 . .
H H23A 0.4955 0.8193 0.9716 0.028 Uiso calc R 1 1 . .
C C24A 0.41863(17) 0.84563(16) 1.05642(8) 0.0263(3) Uani d . 1 1 . .
H H24A 0.4518 0.9251 1.0653 0.032 Uiso calc R 1 1 . .
C C25A 0.34369(16) 0.79093(16) 1.09947(8) 0.0270(4) Uani d . 1 1 . .
H H25A 0.3255 0.8340 1.1370 0.032 Uiso calc R 1 1 . .
C C26A 0.29564(16) 0.67184(16) 1.08672(7) 0.0256(3) Uani d . 1 1 . .
H H26A 0.2462 0.6349 1.1159 0.031 Uiso calc R 1 1 . .
C C27A 0.32149(15) 0.60788(15) 1.03025(7) 0.0222(3) Uani d . 1 1 . .
H H27A 0.2899 0.5278 1.0223 0.027 Uiso calc R 1 1 . .
O O1B -0.11562(11) 1.02694(10) 0.80768(5) 0.0253(2) Uani d . 1 1 . .
O O2B 0.42975(11) 0.94230(11) 0.85129(6) 0.0294(3) Uani d . 1 1 . .
N N1B 0.23096(12) 0.83864(12) 0.85633(6) 0.0186(3) Uani d . 1 1 . .
N N2B 0.50078(13) 0.78183(12) 0.67358(6) 0.0184(3) Uani d . 1 1 . .
C C1B -0.01801(15) 0.96405(14) 0.82724(7) 0.0189(3) Uani d . 1 1 . .
C C2B 0.01804(14) 0.85146(13) 0.78926(7) 0.0183(3) Uani d . 1 1 . .
C C3B 0.11570(15) 0.76496(14) 0.82443(7) 0.0190(3) Uani d . 1 1 . .
H H3BA 0.0700 0.7233 0.8559 0.023 Uiso calc R 1 1 . .
H H3BB 0.1480 0.7042 0.7944 0.023 Uiso calc R 1 1 . .
C C4B 0.19298(15) 0.91820(14) 0.90957(7) 0.0198(3) Uani d . 1 1 . .
H H4BA 0.2711 0.9697 0.9264 0.024 Uiso calc R 1 1 . .
H H4BB 0.1702 0.8685 0.9439 0.024 Uiso calc R 1 1 . .
C C5B 0.07126(15) 0.99822(14) 0.88884(7) 0.0181(3) Uani d . 1 1 . .
C C6B 0.34547(15) 0.86392(14) 0.82786(7) 0.0199(3) Uani d . 1 1 . .
C C7B 0.36501(15) 0.78944(14) 0.76644(7) 0.0197(3) Uani d . 1 1 . .
H H7BA 0.2912 0.8076 0.7333 0.024 Uiso calc R 1 1 . .
H H7BB 0.3592 0.7032 0.7742 0.024 Uiso calc R 1 1 . .
C C8B 0.50266(15) 0.81580(15) 0.74247(7) 0.0207(3) Uani d . 1 1 . .
H H8BA 0.5243 0.9022 0.7499 0.025 Uiso calc R 1 1 . .
H H8BB 0.5743 0.7705 0.7667 0.025 Uiso calc R 1 1 . .
C C9B 0.48466(17) 0.64938(14) 0.66087(7) 0.0223(3) Uani d . 1 1 . .
H H9BA 0.3989 0.6227 0.6750 0.027 Uiso calc R 1 1 . .
H H9BB 0.5595 0.6080 0.6852 0.027 Uiso calc R 1 1 . .
C C10B 0.48454(17) 0.61487(16) 0.58927(7) 0.0265(3) Uani d . 1 1 . .
H H10C 0.4762 0.5268 0.5822 0.032 Uiso calc R 1 1 . .
H H10D 0.4058 0.6515 0.5652 0.032 Uiso calc R 1 1 . .
C C11B 0.61633(18) 0.65830(17) 0.56501(8) 0.0286(4) Uani d . 1 1 . .
H H11C 0.6945 0.6147 0.5852 0.034 Uiso calc R 1 1 . .
H H11D 0.6112 0.6417 0.5188 0.034 Uiso calc R 1 1 . .
C C12B 0.63499(19) 0.79483(17) 0.58091(8) 0.0305(4) Uani d . 1 1 . .
H H12C 0.7229 0.8214 0.5690 0.037 Uiso calc R 1 1 . .
H H12D 0.5628 0.8389 0.5563 0.037 Uiso calc R 1 1 . .
C C13B 0.62968(16) 0.82373(16) 0.65231(8) 0.0264(3) Uani d . 1 1 . .
H H13C 0.7065 0.7848 0.6766 0.032 Uiso calc R 1 1 . .
H H13D 0.6392 0.9113 0.6613 0.032 Uiso calc R 1 1 . .
C C14B 0.03618(15) 1.10034(14) 0.92173(7) 0.0196(3) Uani d . 1 1 . .
H H14B -0.0398 1.1405 0.9021 0.024 Uiso calc R 1 1 . .
C C15B 0.09681(15) 1.15919(14) 0.98310(7) 0.0194(3) Uani d . 1 1 . .
C C16B 0.19148(16) 1.10511(15) 1.02825(7) 0.0224(3) Uani d . 1 1 . .
H H16B 0.2201 1.0254 1.0202 0.027 Uiso calc R 1 1 . .
C C17B 0.24303(16) 1.16944(16) 1.08498(7) 0.0259(3) Uani d . 1 1 . .
H H17B 0.3063 1.1326 1.1144 0.031 Uiso calc R 1 1 . .
C C18B 0.20085(16) 1.28832(16) 1.09812(8) 0.0269(4) Uani d . 1 1 . .
H H18B 0.2365 1.3314 1.1359 0.032 Uiso calc R 1 1 . .
C C19B 0.10512(17) 1.34206(16) 1.05443(8) 0.0257(3) Uani d . 1 1 . .
H H19B 0.0756 1.4212 1.0632 0.031 Uiso calc R 1 1 . .
C C20B 0.05325(16) 1.27844(14) 0.99780(8) 0.0231(3) Uani d . 1 1 . .
H H20B -0.0115 1.3153 0.9691 0.028 Uiso calc R 1 1 . .
C C21B -0.02380(15) 0.84445(14) 0.72575(7) 0.0200(3) Uani d . 1 1 . .
H H21B -0.0778 0.9086 0.7102 0.024 Uiso calc R 1 1 . .
C C22B 0.00506(15) 0.74815(14) 0.67780(7) 0.0195(3) Uani d . 1 1 . .
C C23B -0.00327(16) 0.62347(15) 0.68842(7) 0.0232(3) Uani d . 1 1 . .
H H23B -0.0276 0.5990 0.7275 0.028 Uiso calc R 1 1 . .
C C24B 0.02427(18) 0.53589(15) 0.64137(8) 0.0277(3) Uani d . 1 1 . .
H H24B 0.0165 0.4533 0.6486 0.033 Uiso calc R 1 1 . .
C C25B 0.06334(18) 0.57154(17) 0.58366(8) 0.0302(4) Uani d . 1 1 . .
H H25B 0.0846 0.5128 0.5527 0.036 Uiso calc R 1 1 . .
C C26B 0.07085(19) 0.69446(17) 0.57191(8) 0.0301(4) Uani d . 1 1 . .
H H26B 0.0966 0.7182 0.5330 0.036 Uiso calc R 1 1 . .
C C27B 0.03991(16) 0.78211(15) 0.61819(7) 0.0246(3) Uani d . 1 1 . .
H H27B 0.0423 0.8644 0.6095 0.029 Uiso calc R 1 1 . .

loop_
_atom_site_aniso_label
_atom_site_aniso_U_11
_atom_site_aniso_U_22
_atom_site_aniso_U_33
_atom_site_aniso_U_12
_atom_site_aniso_U_13
_atom_site_aniso_U_23
O1A 0.0263(6) 0.0261(6) 0.0247(5) -0.0069(5) 0.0054(4) -0.0003(5)
O2A 0.0240(5) 0.0310(6) 0.0269(6) 0.0034(5) 0.0007(5) -0.0110(5)
N1A 0.0184(6) 0.0178(6) 0.0180(6) -0.0024(5) 0.0019(5) -0.0018(5)
N2A 0.0202(6) 0.0169(6) 0.0197(6) 0.0016(5) -0.0001(5) -0.0007(5)
C1A 0.0186(7) 0.0175(7) 0.0204(7) 0.0001(6) 0.0002(5) 0.0007(6)
C2A 0.0179(6) 0.0190(7) 0.0184(7) 0.0011(6) 0.0006(5) 0.0015(6)
C3A 0.0207(7) 0.0225(8) 0.0178(7) -0.0040(6) 0.0008(5) -0.0018(6)
C4A 0.0184(7) 0.0166(7) 0.0212(7) 0.0008(6) 0.0010(5) 0.0009(6)
C5A 0.0168(6) 0.0166(7) 0.0223(7) 0.0025(5) 0.0023(5) 0.0011(6)
C6A 0.0207(7) 0.0192(7) 0.0187(7) -0.0025(6) 0.0033(5) -0.0007(6)
C7A 0.0204(7) 0.0184(7) 0.0191(7) -0.0006(6) 0.0015(5) -0.0014(6)
C8A 0.0195(7) 0.0215(8) 0.0204(7) -0.0019(6) 0.0031(6) -0.0029(6)
C9A 0.0246(8) 0.0330(9) 0.0274(8) 0.0078(7) -0.0022(6) -0.0056(7)
C10A 0.0369(9) 0.0381(10) 0.0261(8) 0.0161(8) -0.0085(7) -0.0042(7)
C11A 0.0346(9) 0.0382(10) 0.0263(8) 0.0038(8) -0.0071(7) -0.0062(8)
C12A 0.0363(9) 0.0217(8) 0.0240(8) 0.0047(7) -0.0033(7) -0.0051(6)
C13A 0.0290(8) 0.0182(7) 0.0220(7) -0.0001(6) -0.0018(6) -0.0006(6)
C14A 0.0213(7) 0.0169(7) 0.0250(7) 0.0013(6) 0.0062(6) -0.0001(6)
C15A 0.0212(7) 0.0194(8) 0.0217(7) 0.0000(6) 0.0080(6) -0.0009(6)
C16A 0.0281(8) 0.0189(7) 0.0230(7) 0.0025(6) 0.0078(6) 0.0021(6)
C17A 0.0323(8) 0.0315(9) 0.0196(7) 0.0004(7) 0.0060(6) 0.0000(7)
C18A 0.0381(9) 0.0285(9) 0.0246(8) -0.0037(8) 0.0065(7) -0.0079(7)
C19A 0.0402(9) 0.0175(8) 0.0322(9) 0.0012(7) 0.0079(7) -0.0031(7)
C20A 0.0306(8) 0.0193(8) 0.0249(8) 0.0049(6) 0.0044(6) 0.0006(6)
C21A 0.0194(7) 0.0195(7) 0.0199(7) -0.0001(6) 0.0012(5) 0.0013(6)
C22A 0.0165(6) 0.0201(7) 0.0198(7) 0.0012(6) -0.0033(5) -0.0010(6)
C23A 0.0222(7) 0.0218(8) 0.0246(7) -0.0008(6) -0.0037(6) -0.0003(7)
C24A 0.0266(8) 0.0219(8) 0.0272(8) 0.0025(6) -0.0074(6) -0.0058(6)
C25A 0.0237(7) 0.0319(9) 0.0229(7) 0.0072(7) -0.0031(6) -0.0086(7)
C26A 0.0219(7) 0.0330(9) 0.0208(7) 0.0012(7) -0.0004(6) -0.0015(7)
C27A 0.0201(7) 0.0230(8) 0.0227(7) -0.0001(6) -0.0011(6) 0.0004(6)
O1B 0.0258(6) 0.0239(6) 0.0252(5) 0.0068(5) -0.0008(4) 0.0005(5)
O2B 0.0237(6) 0.0344(7) 0.0288(6) -0.0084(5) 0.0044(5) -0.0121(5)
N1B 0.0190(6) 0.0191(6) 0.0173(6) 0.0010(5) 0.0018(5) -0.0026(5)
N2B 0.0195(6) 0.0167(6) 0.0190(6) -0.0019(5) 0.0031(5) -0.0012(5)
C1B 0.0184(7) 0.0180(7) 0.0206(7) -0.0001(6) 0.0027(5) 0.0022(6)
C2B 0.0172(6) 0.0164(7) 0.0215(7) -0.0027(5) 0.0028(5) 0.0015(6)
C3B 0.0197(7) 0.0162(7) 0.0211(7) -0.0009(6) 0.0028(6) 0.0009(6)
C4B 0.0213(7) 0.0208(7) 0.0170(7) 0.0020(6) 0.0030(5) -0.0025(6)
C5B 0.0184(6) 0.0182(7) 0.0182(7) -0.0009(6) 0.0032(5) 0.0019(5)
C6B 0.0199(7) 0.0191(7) 0.0201(7) 0.0010(6) 0.0009(6) -0.0010(6)
C7B 0.0206(7) 0.0185(7) 0.0197(7) -0.0005(6) 0.0024(5) -0.0024(6)
C8B 0.0198(7) 0.0216(8) 0.0204(7) -0.0007(6) 0.0026(6) -0.0028(6)
C9B 0.0275(8) 0.0173(7) 0.0226(7) 0.0000(6) 0.0054(6) -0.0008(6)
C10B 0.0328(8) 0.0223(8) 0.0239(8) -0.0057(7) 0.0042(7) -0.0042(6)
C11B 0.0303(8) 0.0331(9) 0.0226(8) -0.0019(7) 0.0076(6) -0.0055(7)
C12B 0.0317(8) 0.0328(9) 0.0288(8) -0.0076(7) 0.0122(7) -0.0002(7)
C13B 0.0240(8) 0.0273(9) 0.0282(8) -0.0079(7) 0.0073(6) -0.0049(7)
C14B 0.0194(7) 0.0196(7) 0.0203(7) 0.0003(6) 0.0034(6) 0.0018(6)
C15B 0.0190(7) 0.0205(7) 0.0196(7) -0.0036(6) 0.0072(6) -0.0005(6)
C16B 0.0228(7) 0.0233(8) 0.0215(7) -0.0007(6) 0.0059(6) -0.0015(6)
C17B 0.0222(7) 0.0343(9) 0.0210(7) -0.0023(7) 0.0034(6) -0.0015(7)
C18B 0.0261(8) 0.0320(9) 0.0231(7) -0.0103(7) 0.0096(6) -0.0071(7)
C19B 0.0289(8) 0.0217(8) 0.0276(8) -0.0042(7) 0.0124(7) -0.0066(6)
C20B 0.0246(7) 0.0218(8) 0.0236(7) 0.0006(6) 0.0069(6) -0.0003(7)
C21B 0.0182(7) 0.0164(7) 0.0246(7) -0.0005(6) -0.0009(6) 0.0015(6)
C22B 0.0184(7) 0.0181(7) 0.0213(7) -0.0024(6) -0.0009(5) -0.0006(6)
C23B 0.0272(8) 0.0203(8) 0.0218(7) -0.0048(6) 0.0021(6) 0.0001(6)
C24B 0.0337(9) 0.0187(8) 0.0293(8) -0.0015(7) -0.0010(7) -0.0011(6)
C25B 0.0362(9) 0.0287(9) 0.0241(8) 0.0055(7) -0.0001(7) -0.0047(7)
C26B 0.0362(9) 0.0340(10) 0.0206(8) 0.0044(8) 0.0044(7) 0.0042(7)
C27B 0.0284(8) 0.0213(8) 0.0233(7) -0.0002(6) -0.0014(6) 0.0044(6)

loop_
_atom_type_symbol
_atom_type_description
_atom_type_scat_dispersion_real
_atom_type_scat_dispersion_imag
_atom_type_scat_source
C C 0.0033 0.0016 'International Tables Vol C Tables 4.2.6.8 and 6.1.1.4'
H H 0.0000 0.0000 'International Tables Vol C Tables 4.2.6.8 and 6.1.1.4'
N N 0.0061 0.0033 'International Tables Vol C Tables 4.2.6.8 and 6.1.1.4'
O O 0.0106 0.0060 'International Tables Vol C Tables 4.2.6.8 and 6.1.1.4'

loop_
_geom_angle_atom_site_label_1
_geom_angle_atom_site_label_2
_geom_angle_atom_site_label_3
_geom_angle_site_symmetry_1
_geom_angle_site_symmetry_3
_geom_angle
_geom_angle_publ_flag
C6A N1A C3A . . 120.39(12) ?
C6A N1A C4A . . 123.51(12) ?
C3A N1A C4A . . 112.84(12) ?
C9A N2A C13A . . 110.03(13) ?
C9A N2A C8A . . 109.42(12) ?
C13A N2A C8A . . 112.11(12) ?
O1A C1A C5A . . 120.53(13) ?
O1A C1A C2A . . 121.82(13) ?
C5A C1A C2A . . 117.63(13) ?
C21A C2A C1A . . 115.99(13) ?
C21A C2A C3A . . 124.80(13) ?
C1A C2A C3A . . 119.21(13) ?
N1A C3A C2A . . 112.08(12) ?
N1A C3A H3AA . . 109.2 ?
C2A C3A H3AA . . 109.2 ?
N1A C3A H3AB . . 109.2 ?
C2A C3A H3AB . . 109.2 ?
H3AA C3A H3AB . . 107.9 ?
N1A C4A C5A . . 107.02(12) ?
N1A C4A H4AA . . 110.3 ?
C5A C4A H4AA . . 110.3 ?
N1A C4A H4AB . . 110.3 ?
C5A C4A H4AB . . 110.3 ?
H4AA C4A H4AB . . 108.6 ?
C14A C5A C1A . . 117.45(14) ?
C14A C5A C4A . . 125.86(14) ?
C1A C5A C4A . . 116.06(12) ?
O2A C6A N1A . . 121.69(13) ?
O2A C6A C7A . . 121.87(13) ?
N1A C6A C7A . . 116.43(13) ?
C8A C7A C6A . . 112.45(12) ?
C8A C7A H7AA . . 109.1 ?
C6A C7A H7AA . . 109.1 ?
C8A C7A H7AB . . 109.1 ?
C6A C7A H7AB . . 109.1 ?
H7AA C7A H7AB . . 107.8 ?
N2A C8A C7A . . 111.46(12) ?
N2A C8A H8AA . . 109.3 ?
C7A C8A H8AA . . 109.3 ?
N2A C8A H8AB . . 109.3 ?
C7A C8A H8AB . . 109.3 ?
H8AA C8A H8AB . . 108.0 ?
N2A C9A C10A . . 111.35(13) ?
N2A C9A H9AA . . 109.4 ?
C10A C9A H9AA . . 109.4 ?
N2A C9A H9AB . . 109.4 ?
C10A C9A H9AB . . 109.4 ?
H9AA C9A H9AB . . 108.0 ?
C9A C10A C11A . . 110.56(15) ?
C9A C10A H10A . . 109.5 ?
C11A C10A H10A . . 109.5 ?
C9A C10A H10B . . 109.5 ?
C11A C10A H10B . . 109.5 ?
H10A C10A H10B . . 108.1 ?
C12A C11A C10A . . 109.57(14) ?
C12A C11A H11A . . 109.8 ?
C10A C11A H11A . . 109.8 ?
C12A C11A H11B . . 109.8 ?
C10A C11A H11B . . 109.8 ?
H11A C11A H11B . . 108.2 ?
C11A C12A C13A . . 111.06(14) ?
C11A C12A H12A . . 109.4 ?
C13A C12A H12A . . 109.4 ?
C11A C12A H12B . . 109.4 ?
C13A C12A H12B . . 109.4 ?
H12A C12A H12B . . 108.0 ?
N2A C13A C12A . . 111.09(13) ?
N2A C13A H13A . . 109.4 ?
C12A C13A H13A . . 109.4 ?
N2A C13A H13B . . 109.4 ?
C12A C13A H13B . . 109.4 ?
H13A C13A H13B . . 108.0 ?
C5A C14A C15A . . 128.01(15) ?
C5A C14A H14A . . 116.0 ?
C15A C14A H14A . . 116.0 ?
C16A C15A C20A . . 118.67(14) ?
C16A C15A C14A . . 118.11(14) ?
C20A C15A C14A . . 123.21(14) ?
C17A C16A C15A . . 121.01(15) ?
C17A C16A H16A . . 119.5 ?
C15A C16A H16A . . 119.5 ?
C16A C17A C18A . . 119.62(16) ?
C16A C17A H17A . . 120.2 ?
C18A C17A H17A . . 120.2 ?
C19A C18A C17A . . 120.32(15) ?
C19A C18A H18A . . 119.8 ?
C17A C18A H18A . . 119.8 ?
C18A C19A C20A . . 120.13(16) ?
C18A C19A H19A . . 119.9 ?
C20A C19A H19A . . 119.9 ?
C19A C20A C15A . . 120.18(15) ?
C19A C20A H20A . . 119.9 ?
C15A C20A H20A . . 119.9 ?
C2A C21A C22A . . 131.26(14) ?
C2A C21A H21A . . 114.4 ?
C22A C21A H21A . . 114.4 ?
C27A C22A C23A . . 117.67(14) ?
C27A C22A C21A . . 125.49(14) ?
C23A C22A C21A . . 116.82(14) ?
C24A C23A C22A . . 121.14(15) ?
C24A C23A H23A . . 119.4 ?
C22A C23A H23A . . 119.4 ?
C25A C24A C23A . . 120.03(15) ?
C25A C24A H24A . . 120.0 ?
C23A C24A H24A . . 120.0 ?
C24A C25A C26A . . 120.10(15) ?
C24A C25A H25A . . 120.0 ?
C26A C25A H25A . . 120.0 ?
C25A C26A C27A . . 119.93(16) ?
C25A C26A H26A . . 120.0 ?
C27A C26A H26A . . 120.0 ?
C26A C27A C22A . . 121.10(15) ?
C26A C27A H27A . . 119.5 ?
C22A C27A H27A . . 119.5 ?
C6B N1B C4B . . 120.11(12) ?
C6B N1B C3B . . 123.27(12) ?
C4B N1B C3B . . 113.00(12) ?
C13B N2B C9B . . 110.16(12) ?
C13B N2B C8B . . 108.53(12) ?
C9B N2B C8B . . 111.32(12) ?
O1B C1B C2B . . 120.59(13) ?
O1B C1B C5B . . 121.54(13) ?
C2B C1B C5B . . 117.85(13) ?
C21B C2B C1B . . 117.64(14) ?
C21B C2B C3B . . 125.72(14) ?
C1B C2B C3B . . 116.01(12) ?
N1B C3B C2B . . 106.82(12) ?
N1B C3B H3BA . . 110.4 ?
C2B C3B H3BA . . 110.4 ?
N1B C3B H3BB . . 110.4 ?
C2B C3B H3BB . . 110.4 ?
H3BA C3B H3BB . . 108.6 ?
N1B C4B C5B . . 111.91(12) ?
N1B C4B H4BA . . 109.2 ?
C5B C4B H4BA . . 109.2 ?
N1B C4B H4BB . . 109.2 ?
C5B C4B H4BB . . 109.2 ?
H4BA C4B H4BB . . 107.9 ?
C14B C5B C1B . . 116.31(13) ?
C14B C5B C4B . . 124.71(13) ?
C1B C5B C4B . . 118.98(12) ?
O2B C6B N1B . . 121.60(13) ?
O2B C6B C7B . . 121.71(14) ?
N1B C6B C7B . . 116.68(13) ?
C6B C7B C8B . . 112.32(12) ?
C6B C7B H7BA . . 109.1 ?
C8B C7B H7BA . . 109.1 ?
C6B C7B H7BB . . 109.1 ?
C8B C7B H7BB . . 109.1 ?
H7BA C7B H7BB . . 107.9 ?
N2B C8B C7B . . 111.72(12) ?
N2B C8B H8BA . . 109.3 ?
C7B C8B H8BA . . 109.3 ?
N2B C8B H8BB . . 109.3 ?
C7B C8B H8BB . . 109.3 ?
H8BA C8B H8BB . . 107.9 ?
N2B C9B C10B . . 110.92(13) ?
N2B C9B H9BA . . 109.5 ?
C10B C9B H9BA . . 109.5 ?
N2B C9B H9BB . . 109.5 ?
C10B C9B H9BB . . 109.5 ?
H9BA C9B H9BB . . 108.0 ?
C11B C10B C9B . . 110.95(13) ?
C11B C10B H10C . . 109.4 ?
C9B C10B H10C . . 109.4 ?
C11B C10B H10D . . 109.4 ?
C9B C10B H10D . . 109.4 ?
H10C C10B H10D . . 108.0 ?
C12B C11B C10B . . 109.34(14) ?
C12B C11B H11C . . 109.8 ?
C10B C11B H11C . . 109.8 ?
C12B C11B H11D . . 109.8 ?
C10B C11B H11D . . 109.8 ?
H11C C11B H11D . . 108.3 ?
C13B C12B C11B . . 110.47(14) ?
C13B C12B H12C . . 109.6 ?
C11B C12B H12C . . 109.6 ?
C13B C12B H12D . . 109.6 ?
C11B C12B H12D . . 109.6 ?
H12C C12B H12D . . 108.1 ?
N2B C13B C12B . . 112.04(13) ?
N2B C13B H13C . . 109.2 ?
C12B C13B H13C . . 109.2 ?
N2B C13B H13D . . 109.2 ?
C12B C13B H13D . . 109.2 ?
H13C C13B H13D . . 107.9 ?
C5B C14B C15B . . 131.29(14) ?
C5B C14B H14B . . 114.4 ?
C15B C14B H14B . . 114.4 ?
C16B C15B C20B . . 117.97(14) ?
C16B C15B C14B . . 125.31(14) ?
C20B C15B C14B . . 116.70(14) ?
C17B C16B C15B . . 120.63(15) ?
C17B C16B H16B . . 119.7 ?
C15B C16B H16B . . 119.7 ?
C18B C17B C16B . . 120.60(16) ?
C18B C17B H17B . . 119.7 ?
C16B C17B H17B . . 119.7 ?
C19B C18B C17B . . 119.36(15) ?
C19B C18B H18B . . 120.3 ?
C17B C18B H18B . . 120.3 ?
C20B C19B C18B . . 120.34(15) ?
C20B C19B H19B . . 119.8 ?
C18B C19B H19B . . 119.8 ?
C19B C20B C15B . . 121.08(15) ?
C19B C20B H20B . . 119.5 ?
C15B C20B H20B . . 119.5 ?
C2B C21B C22B . . 128.10(14) ?
C2B C21B H21B . . 116.0 ?
C22B C21B H21B . . 116.0 ?
C23B C22B C27B . . 118.29(14) ?
C23B C22B C21B . . 123.00(14) ?
C27B C22B C21B . . 118.70(14) ?
C24B C23B C22B . . 120.79(15) ?
C24B C23B H23B . . 119.6 ?
C22B C23B H23B . . 119.6 ?
C25B C24B C23B . . 119.95(16) ?
C25B C24B H24B . . 120.0 ?
C23B C24B H24B . . 120.0 ?
C24B C25B C26B . . 120.17(15) ?
C24B C25B H25B . . 119.9 ?
C26B C25B H25B . . 119.9 ?
C25B C26B C27B . . 119.97(16) ?
C25B C26B H26B . . 120.0 ?
C27B C26B H26B . . 120.0 ?
C26B C27B C22B . . 120.76(15) ?
C26B C27B H27B . . 119.6 ?
C22B C27B H27B . . 119.6 ?

loop_
_geom_bond_atom_site_label_1
_geom_bond_atom_site_label_2
_geom_bond_site_symmetry_2
_geom_bond_distance
_geom_bond_publ_flag
O1A C1A . 1.2240(18) ?
O2A C6A . 1.2287(18) ?
N1A C6A . 1.3597(19) ?
N1A C3A . 1.4587(18) ?
N1A C4A . 1.4651(18) ?
N2A C9A . 1.458(2) ?
N2A C13A . 1.462(2) ?
N2A C8A . 1.4679(19) ?
C1A C5A . 1.498(2) ?
C1A C2A . 1.503(2) ?
C2A C21A . 1.349(2) ?
C2A C3A . 1.511(2) ?
C3A H3AA . 0.9700 ?
C3A H3AB . 0.9700 ?
C4A C5A . 1.506(2) ?
C4A H4AA . 0.9700 ?
C4A H4AB . 0.9700 ?
C5A C14A . 1.345(2) ?
C6A C7A . 1.520(2) ?
C7A C8A . 1.519(2) ?
C7A H7AA . 0.9700 ?
C7A H7AB . 0.9700 ?
C8A H8AA . 0.9700 ?
C8A H8AB . 0.9700 ?
C9A C10A . 1.516(2) ?
C9A H9AA . 0.9700 ?
C9A H9AB . 0.9700 ?
C10A C11A . 1.521(3) ?
C10A H10A . 0.9700 ?
C10A H10B . 0.9700 ?
C11A C12A . 1.518(2) ?
C11A H11A . 0.9700 ?
C11A H11B . 0.9700 ?
C12A C13A . 1.522(2) ?
C12A H12A . 0.9700 ?
C12A H12B . 0.9700 ?
C13A H13A . 0.9700 ?
C13A H13B . 0.9700 ?
C14A C15A . 1.468(2) ?
C14A H14A . 0.9300 ?
C15A C16A . 1.398(2) ?
C15A C20A . 1.402(2) ?
C16A C17A . 1.384(2) ?
C16A H16A . 0.9300 ?
C17A C18A . 1.389(3) ?
C17A H17A . 0.9300 ?
C18A C19A . 1.385(2) ?
C18A H18A . 0.9300 ?
C19A C20A . 1.391(2) ?
C19A H19A . 0.9300 ?
C20A H20A . 0.9300 ?
C21A C22A . 1.464(2) ?
C21A H21A . 0.9300 ?
C22A C27A . 1.401(2) ?
C22A C23A . 1.408(2) ?
C23A C24A . 1.386(2) ?
C23A H23A . 0.9300 ?
C24A C25A . 1.384(2) ?
C24A H24A . 0.9300 ?
C25A C26A . 1.388(2) ?
C25A H25A . 0.9300 ?
C26A C27A . 1.391(2) ?
C26A H26A . 0.9300 ?
C27A H27A . 0.9300 ?
O1B C1B . 1.2231(18) ?
O2B C6B . 1.2313(18) ?
N1B C6B . 1.3619(19) ?
N1B C4B . 1.4605(18) ?
N1B C3B . 1.4606(18) ?
N2B C13B . 1.4647(19) ?
N2B C9B . 1.466(2) ?
N2B C8B . 1.4685(19) ?
C1B C2B . 1.497(2) ?
C1B C5B . 1.501(2) ?
C2B C21B . 1.344(2) ?
C2B C3B . 1.506(2) ?
C3B H3BA . 0.9700 ?
C3B H3BB . 0.9700 ?
C4B C5B . 1.516(2) ?
C4B H4BA . 0.9700 ?
C4B H4BB . 0.9700 ?
C5B C14B . 1.348(2) ?
C6B C7B . 1.517(2) ?
C7B C8B . 1.522(2) ?
C7B H7BA . 0.9700 ?
C7B H7BB . 0.9700 ?
C8B H8BA . 0.9700 ?
C8B H8BB . 0.9700 ?
C9B C10B . 1.526(2) ?
C9B H9BA . 0.9700 ?
C9B H9BB . 0.9700 ?
C10B C11B . 1.523(2) ?
C10B H10C . 0.9700 ?
C10B H10D . 0.9700 ?
C11B C12B . 1.521(3) ?
C11B H11C . 0.9700 ?
C11B H11D . 0.9700 ?
C12B C13B . 1.518(2) ?
C12B H12C . 0.9700 ?
C12B H12D . 0.9700 ?
C13B H13C . 0.9700 ?
C13B H13D . 0.9700 ?
C14B C15B . 1.467(2) ?
C14B H14B . 0.9300 ?
C15B C16B . 1.401(2) ?
C15B C20B . 1.404(2) ?
C16B C17B . 1.390(2) ?
C16B H16B . 0.9300 ?
C17B C18B . 1.390(2) ?
C17B H17B . 0.9300 ?
C18B C19B . 1.387(2) ?
C18B H18B . 0.9300 ?
C19B C20B . 1.386(2) ?
C19B H19B . 0.9300 ?
C20B H20B . 0.9300 ?
C21B C22B . 1.467(2) ?
C21B H21B . 0.9300 ?
C22B C23B . 1.399(2) ?
C22B C27B . 1.400(2) ?
C23B C24B . 1.387(2) ?
C23B H23B . 0.9300 ?
C24B C25B . 1.384(2) ?
C24B H24B . 0.9300 ?
C25B C26B . 1.385(3) ?
C25B H25B . 0.9300 ?
C26B C27B . 1.386(2) ?
C26B H26B . 0.9300 ?
C27B H27B . 0.9300 ?

loop_
_geom_hbond_atom_site_label_D
_geom_hbond_atom_site_label_H
_geom_hbond_atom_site_label_A
_geom_hbond_site_symmetry_A
_geom_hbond_distance_DH
_geom_hbond_distance_HA
_geom_hbond_distance_DA
_geom_hbond_angle_DHA
_geom_hbond_publ_flag
C7A H7AB O1B 1_545 0.97 2.59 3.3737(19) 138 yes
C19B H19B O2A 2_577 0.93 2.44 3.233(2) 143 yes
C24A H24A O2B 2_677 0.93 2.40 3.190(2) 143 yes
C24B H24B N2A . 0.93 2.61 3.411(2) 145 yes

loop_
_geom_torsion_atom_site_label_1
_geom_torsion_atom_site_label_2
_geom_torsion_atom_site_label_3
_geom_torsion_atom_site_label_4
_geom_torsion_site_symmetry_1
_geom_torsion_site_symmetry_2
_geom_torsion_site_symmetry_3
_geom_torsion_site_symmetry_4
_geom_torsion
_geom_torsion_publ_flag
O1A C1A C2A C21A . . . . -1.8(2) ?
C5A C1A C2A C21A . . . . -179.72(13) ?
O1A C1A C2A C3A . . . . 178.36(14) ?
C5A C1A C2A C3A . . . . 0.40(19) ?
C6A N1A C3A C2A . . . . -106.24(15) ?
C4A N1A C3A C2A . . . . 54.07(17) ?
C21A C2A C3A N1A . . . . 161.89(14) ?
C1A C2A C3A N1A . . . . -18.23(19) ?
C6A N1A C4A C5A . . . . 90.49(16) ?
C3A N1A C4A C5A . . . . -69.11(15) ?
O1A C1A C5A C14A . . . . -22.7(2) ?
C2A C1A C5A C14A . . . . 155.34(14) ?
O1A C1A C5A C4A . . . . 165.93(14) ?
C2A C1A C5A C4A . . . . -16.08(19) ?
N1A C4A C5A C14A . . . . -122.52(16) ?
N1A C4A C5A C1A . . . . 48.07(16) ?
C3A N1A C6A O2A . . . . -9.6(2) ?
C4A N1A C6A O2A . . . . -167.72(14) ?
C3A N1A C6A C7A . . . . 171.02(13) ?
C4A N1A C6A C7A . . . . 12.9(2) ?
O2A C6A C7A C8A . . . . -4.9(2) ?
N1A C6A C7A C8A . . . . 174.48(13) ?
C9A N2A C8A C7A . . . . -172.16(14) ?
C13A N2A C8A C7A . . . . 65.48(17) ?
C6A C7A C8A N2A . . . . 157.16(13) ?
C13A N2A C9A C10A . . . . -60.41(19) ?
C8A N2A C9A C10A . . . . 175.99(15) ?
N2A C9A C10A C11A . . . . 58.0(2) ?
C9A C10A C11A C12A . . . . -53.8(2) ?
C10A C11A C12A C13A . . . . 53.5(2) ?
C9A N2A C13A C12A . . . . 59.63(17) ?
C8A N2A C13A C12A . . . . -178.35(13) ?
C11A C12A C13A N2A . . . . -56.95(19) ?
C1A C5A C14A C15A . . . . -174.96(14) ?
C4A C5A C14A C15A . . . . -4.5(3) ?
C5A C14A C15A C16A . . . . 135.26(17) ?
C5A C14A C15A C20A . . . . -46.2(2) ?
C20A C15A C16A C17A . . . . 2.7(2) ?
C14A C15A C16A C17A . . . . -178.70(14) ?
C15A C16A C17A C18A . . . . -2.6(2) ?
C16A C17A C18A C19A . . . . 0.4(3) ?
C17A C18A C19A C20A . . . . 1.7(3) ?
C18A C19A C20A C15A . . . . -1.6(3) ?
C16A C15A C20A C19A . . . . -0.6(2) ?
C14A C15A C20A C19A . . . . -179.14(15) ?
C1A C2A C21A C22A . . . . -178.37(15) ?
C3A C2A C21A C22A . . . . 1.5(3) ?
C2A C21A C22A C27A . . . . 15.4(3) ?
C2A C21A C22A C23A . . . . -166.71(16) ?
C27A C22A C23A C24A . . . . -2.0(2) ?
C21A C22A C23A C24A . . . . 179.93(14) ?
C22A C23A C24A C25A . . . . 0.6(2) ?
C23A C24A C25A C26A . . . . 0.8(2) ?
C24A C25A C26A C27A . . . . -0.7(2) ?
C25A C26A C27A C22A . . . . -0.8(2) ?
C23A C22A C27A C26A . . . . 2.1(2) ?
C21A C22A C27A C26A . . . . 179.97(14) ?
O1B C1B C2B C21B . . . . 23.1(2) ?
C5B C1B C2B C21B . . . . -155.47(14) ?
O1B C1B C2B C3B . . . . -165.49(13) ?
C5B C1B C2B C3B . . . . 15.92(19) ?
C6B N1B C3B C2B . . . . -89.04(16) ?
C4B N1B C3B C2B . . . . 69.48(15) ?
C21B C2B C3B N1B . . . . 122.30(16) ?
C1B C2B C3B N1B . . . . -48.30(16) ?
C6B N1B C4B C5B . . . . 105.26(15) ?
C3B N1B C4B C5B . . . . -54.02(17) ?
O1B C1B C5B C14B . . . . 1.2(2) ?
C2B C1B C5B C14B . . . . 179.79(13) ?
O1B C1B C5B C4B . . . . -178.41(14) ?
C2B C1B C5B C4B . . . . 0.16(19) ?
N1B C4B C5B C14B . . . . -162.00(14) ?
N1B C4B C5B C1B . . . . 17.59(19) ?
C4B N1B C6B O2B . . . . 10.5(2) ?
C3B N1B C6B O2B . . . . 167.53(14) ?
C4B N1B C6B C7B . . . . -170.41(13) ?
C3B N1B C6B C7B . . . . -13.3(2) ?
O2B C6B C7B C8B . . . . 5.0(2) ?
N1B C6B C7B C8B . . . . -174.17(13) ?
C13B N2B C8B C7B . . . . 172.96(13) ?
C9B N2B C8B C7B . . . . -65.63(16) ?
C6B C7B C8B N2B . . . . -158.65(12) ?
C13B N2B C9B C10B . . . . -58.88(17) ?
C8B N2B C9B C10B . . . . -179.33(12) ?
N2B C9B C10B C11B . . . . 57.66(18) ?
C9B C10B C11B C12B . . . . -54.71(19) ?
C10B C11B C12B C13B . . . . 54.11(19) ?
C9B N2B C13B C12B . . . . 59.22(18) ?
C8B N2B C13B C12B . . . . -178.67(14) ?
C11B C12B C13B N2B . . . . -57.29(19) ?
C1B C5B C14B C15B . . . . 178.74(14) ?
C4B C5B C14B C15B . . . . -1.7(3) ?
C5B C14B C15B C16B . . . . -14.2(3) ?
C5B C14B C15B C20B . . . . 167.28(16) ?
C20B C15B C16B C17B . . . . -1.7(2) ?
C14B C15B C16B C17B . . . . 179.77(14) ?
C15B C16B C17B C18B . . . . 0.4(2) ?
C16B C17B C18B C19B . . . . 0.8(2) ?
C17B C18B C19B C20B . . . . -0.8(2) ?
C18B C19B C20B C15B . . . . -0.5(2) ?
C16B C15B C20B C19B . . . . 1.8(2) ?
C14B C15B C20B C19B . . . . -179.60(14) ?
C1B C2B C21B C22B . . . . 176.08(14) ?
C3B C2B C21B C22B . . . . 5.6(3) ?
C2B C21B C22B C23B . . . . 44.3(2) ?
C2B C21B C22B C27B . . . . -137.01(17) ?
C27B C22B C23B C24B . . . . 0.9(2) ?
C21B C22B C23B C24B . . . . 179.62(15) ?
C22B C23B C24B C25B . . . . 1.4(2) ?
C23B C24B C25B C26B . . . . -2.0(3) ?
C24B C25B C26B C27B . . . . 0.4(3) ?
C25B C26B C27B C22B . . . . 2.0(3) ?
C23B C22B C27B C26B . . . . -2.6(2) ?
C21B C22B C27B C26B . . . . 178.64(15) ?
